data_1506127
loop_
_publ_author_name
'Lam, Hon Wai'
'Joensuu, Pekka M.'
'Murray, Gordon J.'
'Fordyce, Euan A. F.'
'Prieto, Oscar'
'Luebbers, Thomas'

_publ_section_title
;
 Diastereoselective cobalt-catalyzed reductive aldol cyclizations using
 diethylzinc as the stoichiometric reductant.
;
_journal_issue 17
_journal_name_full 'Organic letters'
_journal_page_first 3729
_journal_page_last 3732
_journal_paper_doi 10.1021/ol061329d
_journal_volume 8
_journal_year 2006
_chemical_compound_source 'Euan Fordyce EAFF21002A'
_chemical_formula_moiety 'C19 H25 N1 O5'
_chemical_formula_sum 'C19 H25 N O5'
_chemical_formula_weight 347.41
_space_group_IT_number 14
_symmetry_cell_setting monoclinic
_symmetry_space_group_name_Hall '-P 2ybc'
_symmetry_space_group_name_H-M 'P 1 21/c 1'
_atom_sites_solution_hydrogens 'geom/difmap (H12)'
_atom_sites_solution_primary direct
_audit_creation_date 06-05-16
_audit_creation_method CRYSTALS_ver_12.83
_cell_angle_alpha 90
_cell_angle_beta 93.852(3)
_cell_angle_gamma 90
_cell_formula_units_Z 4
_cell_length_a 11.8348(5)
_cell_length_b 6.7889(3)
_cell_length_c 21.2326(11)
_cell_measurement_reflns_used 4696
_cell_measurement_temperature 150
_cell_measurement_theta_max 31
_cell_measurement_theta_min 2
_cell_volume 1702.09(14)
_computing_cell_refinement 'SAINT (Siemens ,1995)'
_computing_data_collection 'SMART (Siemens, 1993)'
_computing_data_reduction 'SAINT (Siemens ,1995)'
_computing_molecular_graphics 'CAMERON (Watkin et al., 1996)'
_computing_publication_material 'CRYSTALS (Betteridge et al., 2003)'
_computing_structure_refinement 'CRYSTALS (Betteridge et al., 2003)'
_computing_structure_solution 'SIR92 (Altomare et al., 1994)'
_diffrn_ambient_temperature 150
_diffrn_measured_fraction_theta_full 0.998
_diffrn_measured_fraction_theta_max 0.922
_diffrn_measurement_device_type 'Bruker SMART'
_diffrn_measurement_method '\f & \w scans'
_diffrn_radiation_monochromator graphite
_diffrn_radiation_type 'Mo K\a'
_diffrn_radiation_wavelength 0.71073
_diffrn_reflns_av_R_equivalents 0.058
_diffrn_reflns_limit_h_max 16
_diffrn_reflns_limit_h_min -16
_diffrn_reflns_limit_k_max 9
_diffrn_reflns_limit_k_min 0
_diffrn_reflns_limit_l_max 29
_diffrn_reflns_limit_l_min 0
_diffrn_reflns_number 4820
_diffrn_reflns_theta_full 28.133
_diffrn_reflns_theta_max 30.580
_diffrn_reflns_theta_min 1.923
_diffrn_standards_number 0
_exptl_absorpt_coefficient_mu 0.098
_exptl_absorpt_correction_T_max 0.97
_exptl_absorpt_correction_T_min 0.39
_exptl_absorpt_correction_type multi-scan
_exptl_absorpt_process_details 'SADABS (Siemens, 1996)'
_exptl_crystal_colour colourless
_exptl_crystal_density_diffrn 1.356
_exptl_crystal_description block
_exptl_crystal_F_000 744
_exptl_crystal_recrystallization_method
;
evaporation of soln in ethylacetate/pet ether
;
_exptl_crystal_size_max 0.70
_exptl_crystal_size_mid 0.49
_exptl_crystal_size_min 0.27
_refine_diff_density_max 0.38
_refine_diff_density_min -0.26
_refine_ls_extinction_method None
_refine_ls_goodness_of_fit_ref 0.8950
_refine_ls_hydrogen_treatment mixed
_refine_ls_matrix_type full
_refine_ls_number_parameters 230
_refine_ls_number_reflns 3899
_refine_ls_number_restraints 1
_refine_ls_R_factor_all 0.0729
_refine_ls_R_factor_gt 0.0517
_refine_ls_shift/su_max 0.000444
_refine_ls_structure_factor_coef Fsqd
_refine_ls_weighting_details
;
 Method= Modified Sheldrick 
 w=1/[\s^2^(F^2^) + ( 0.06P)^2^ + 0.00P] 
 ,where P=(max(Fo^2^,0) + 2Fc^2^)/3 
;
_refine_ls_weighting_scheme calc
_refine_ls_wR_factor_all 0.1351
_refine_ls_wR_factor_gt 0.1265
_refine_ls_wR_factor_ref 0.1351
_reflns_limit_h_max 16
_reflns_limit_h_min -16
_reflns_limit_k_max 9
_reflns_limit_k_min 0
_reflns_limit_l_max 29
_reflns_limit_l_min 0
_reflns_number_gt 2795
_reflns_number_total 4820
_reflns_threshold_expression I>2.0\s(I)
_oxford_diffrn_Wilson_B_factor 1.54
_oxford_diffrn_Wilson_scale 3.75
_oxford_refine_ls_scale 0.5654(15)
_oxford_structure_analysis_title 'hl6003 in P2(1)/c'
_cod_data_source_file ol061329dsi20060531_104624.cif
_cod_data_source_block hl6003
_cod_depositor_comments
;
The following automatic conversions were performed:

'_symmetry_cell_setting' value 'Monoclinic' changed to 'monoclinic'
according to /home/saulius/struct/CIF-dictionaries/cif_core.dic
dictionary named 'cif_core.dic' version 2.4.1 from 2010-06-29.

Automatic conversion script
Id: cif_fix_values 1715 2011-07-08 13:25:40Z adriana 
;
_cod_original_sg_symbol_H-M P21/c
_cod_original_formula_sum 'C19 H25 N1 O5'
_cod_database_code 1506127

loop_
_symmetry_equiv_pos_as_xyz
x,y,z
-x,-y,-z
-x,y+1/2,-z+1/2
x,-y+1/2,z+1/2

loop_
_atom_site_label
_atom_site_type_symbol
_atom_site_fract_x
_atom_site_fract_y
_atom_site_fract_z
_atom_site_U_iso_or_equiv
_atom_site_occupancy
_atom_site_adp_type
_atom_site_refinement_flags_posn
N1 N 0.80430(12) 0.5258(2) 0.65741(7) 0.0199 1.0000 Uani .
C2 C 0.71282(15) 0.4325(3) 0.67979(8) 0.0206 1.0000 Uani .
C3 C 0.60448(14) 0.5533(3) 0.67185(8) 0.0198 1.0000 Uani .
C4 C 0.58320(14) 0.6110(3) 0.60145(8) 0.0183 1.0000 Uani .
C5 C 0.48492(15) 0.7569(3) 0.59078(9) 0.0227 1.0000 Uani .
C6 C 0.53939(16) 0.9582(3) 0.60233(9) 0.0254 1.0000 Uani .
C7 C 0.64805(15) 0.9418(3) 0.56752(9) 0.0248 1.0000 Uani .
C8 C 0.68929(14) 0.7263(3) 0.57827(9) 0.0200 1.0000 Uani .
C9 C 0.78820(14) 0.7219(3) 0.62880(9) 0.0203 1.0000 Uani .
O10 O 0.71827(11) 0.2702(2) 0.70451(7) 0.0291 1.0000 Uani .
C11 C 0.50479(15) 0.4441(3) 0.69768(9) 0.0249 1.0000 Uani .
O12 O 0.56785(11) 0.43384(19) 0.56576(6) 0.0230 1.0000 Uani D
C13 C 0.71816(15) 0.6340(3) 0.51574(9) 0.0235 1.0000 Uani .
O14 O 0.66682(11) 0.6705(2) 0.46574(6) 0.0312 1.0000 Uani .
O15 O 0.80489(11) 0.5086(2) 0.52107(6) 0.0292 1.0000 Uani .
C16 C 0.83290(18) 0.4123(4) 0.46268(10) 0.0382 1.0000 Uani .
C17 C 0.9104(2) 0.2461(4) 0.47944(12) 0.0458 1.0000 Uani .
C18 C 0.91607(14) 0.4453(3) 0.66577(8) 0.0202 1.0000 Uani .
C19 C 1.00399(15) 0.5586(3) 0.69392(8) 0.0216 1.0000 Uani .
C20 C 1.11253(15) 0.4814(3) 0.70235(8) 0.0228 1.0000 Uani .
C21 C 1.13380(14) 0.2900(3) 0.68283(8) 0.0218 1.0000 Uani .
C22 C 1.04662(15) 0.1769(3) 0.65469(9) 0.0243 1.0000 Uani .
C23 C 0.93807(15) 0.2558(3) 0.64662(9) 0.0241 1.0000 Uani .
O24 O 1.24282(10) 0.2250(2) 0.69388(7) 0.0287 1.0000 Uani .
C25 C 1.27128(16) 0.0452(3) 0.66431(10) 0.0311 1.0000 Uani .
H12 H 0.4992(10) 0.406(4) 0.5559(12) 0.054(8) 1.0000 Uiso D
H3 H 0.6166 0.6774 0.6968 0.0238 1.0000 Uiso .
H51 H 0.4256 0.7322 0.6212 0.0272 1.0000 Uiso .
H52 H 0.4503 0.7471 0.5466 0.0272 1.0000 Uiso .
H61 H 0.5567 0.9823 0.6484 0.0305 1.0000 Uiso .
H62 H 0.4895 1.0659 0.5842 0.0305 1.0000 Uiso .
H71 H 0.7063 1.0369 0.5854 0.0298 1.0000 Uiso .
H72 H 0.6323 0.9685 0.5215 0.0298 1.0000 Uiso .
H91 H 0.7727 0.8184 0.6627 0.0243 1.0000 Uiso .
H92 H 0.8591 0.7602 0.6089 0.0243 1.0000 Uiso .
H111 H 0.4351 0.5271 0.6918 0.0373 1.0000 Uiso .
H112 H 0.5215 0.4171 0.7437 0.0373 1.0000 Uiso .
H113 H 0.4925 0.3169 0.6746 0.0373 1.0000 Uiso .
H161 H 0.8710 0.5081 0.4353 0.0461 1.0000 Uiso .
H162 H 0.7623 0.3618 0.4396 0.0461 1.0000 Uiso .
H171 H 0.9307 0.1776 0.4401 0.0556 1.0000 Uiso .
H172 H 0.9806 0.2973 0.5026 0.0556 1.0000 Uiso .
H173 H 0.8719 0.1510 0.5069 0.0556 1.0000 Uiso .
H19 H 0.9895 0.6891 0.7074 0.0262 1.0000 Uiso .
H20 H 1.1722 0.5591 0.7214 0.0274 1.0000 Uiso .
H22 H 1.0610 0.0466 0.6410 0.0294 1.0000 Uiso .
H23 H 0.8783 0.1782 0.6277 0.0287 1.0000 Uiso .
H251 H 1.3524 0.0128 0.6758 0.0471 1.0000 Uiso .
H252 H 1.2220 -0.0630 0.6789 0.0471 1.0000 Uiso .
H253 H 1.2592 0.0597 0.6175 0.0471 1.0000 Uiso .

loop_
_atom_site_aniso_label
_atom_site_aniso_U_11
_atom_site_aniso_U_22
_atom_site_aniso_U_33
_atom_site_aniso_U_23
_atom_site_aniso_U_13
_atom_site_aniso_U_12
N1 0.0162(7) 0.0201(8) 0.0229(8) 0.0013(6) -0.0018(6) 0.0030(6)
C2 0.0201(8) 0.0232(9) 0.0182(8) -0.0005(7) -0.0018(6) 0.0021(7)
C3 0.0181(8) 0.0209(9) 0.0203(8) -0.0002(7) 0.0000(6) 0.0002(7)
C4 0.0162(8) 0.0172(8) 0.0209(9) -0.0008(7) -0.0024(6) -0.0010(7)
C5 0.0182(8) 0.0211(9) 0.0283(10) -0.0006(8) -0.0017(7) 0.0031(7)
C6 0.0226(9) 0.0213(9) 0.0320(10) 0.0001(8) -0.0008(8) 0.0030(7)
C7 0.0228(9) 0.0197(9) 0.0313(10) 0.0043(8) -0.0022(8) 0.0002(7)
C8 0.0171(8) 0.0203(9) 0.0224(9) 0.0021(7) -0.0014(7) 0.0002(7)
C9 0.0169(8) 0.0202(9) 0.0232(9) 0.0006(7) -0.0028(7) -0.0014(7)
O10 0.0246(7) 0.0279(7) 0.0345(8) 0.0114(6) 0.0009(6) 0.0037(6)
C11 0.0217(9) 0.0265(9) 0.0267(10) 0.0029(8) 0.0035(7) 0.0004(8)
O12 0.0218(6) 0.0193(6) 0.0271(7) -0.0048(5) -0.0036(5) -0.0017(5)
C13 0.0193(9) 0.0257(9) 0.0254(9) 0.0026(8) 0.0003(7) -0.0013(7)
O14 0.0281(7) 0.0431(9) 0.0220(7) 0.0036(6) -0.0025(5) 0.0018(6)
O15 0.0250(7) 0.0396(8) 0.0227(7) -0.0053(6) -0.0003(5) 0.0064(6)
C16 0.0337(11) 0.0549(15) 0.0260(11) -0.0111(10) 0.0013(8) 0.0069(10)
C17 0.0458(14) 0.0508(14) 0.0413(13) -0.0164(12) 0.0071(11) 0.0091(12)
C18 0.0172(8) 0.0247(9) 0.0185(8) 0.0017(7) -0.0004(6) 0.0017(7)
C19 0.0231(9) 0.0227(9) 0.0190(8) -0.0019(7) 0.0010(7) 0.0013(7)
C20 0.0191(9) 0.0266(10) 0.0222(9) -0.0019(8) -0.0018(7) -0.0030(7)
C21 0.0175(8) 0.0275(10) 0.0203(9) 0.0020(7) 0.0006(7) 0.0025(7)
C22 0.0235(9) 0.0235(9) 0.0259(9) -0.0043(8) 0.0003(7) 0.0034(8)
C23 0.0201(9) 0.0254(9) 0.0262(10) -0.0040(8) -0.0035(7) -0.0014(7)
O24 0.0164(6) 0.0346(8) 0.0345(8) -0.0029(6) -0.0023(5) 0.0054(6)
C25 0.0239(9) 0.0340(11) 0.0355(11) -0.0001(9) 0.0034(8) 0.0101(8)

loop_
_atom_type_symbol
_atom_type_scat_dispersion_real
_atom_type_scat_dispersion_imag
_atom_type_scat_Cromer_Mann_a1
_atom_type_scat_Cromer_Mann_b1
_atom_type_scat_Cromer_Mann_a2
_atom_type_scat_Cromer_Mann_b2
_atom_type_scat_Cromer_Mann_a3
_atom_type_scat_Cromer_Mann_b3
_atom_type_scat_Cromer_Mann_a4
_atom_type_scat_Cromer_Mann_b4
_atom_type_scat_Cromer_Mann_c
_atom_type_scat_source
C 0.0033 0.0016 2.3100 20.8439 1.0200 10.2075 1.5886 0.5687 0.8650 51.6512 0.2156 'International Tables Vol C 4.2.6.8 and 6.1.1.4'
H 0.0000 0.0000 0.4930 10.5109 0.3229 26.1257 0.1402 3.1424 0.0408 57.7998 0.0030 'International Tables Vol C 4.2.6.8 and 6.1.1.4'
N 0.0061 0.0033 12.2126 0.0057 3.1322 9.8933 2.0125 28.9975 1.1663 0.5826 -11.5290 'International Tables Vol C 4.2.6.8 and 6.1.1.4'
O 0.0106 0.0060 3.0485 13.2771 2.2868 5.7011 1.5463 0.3239 0.8670 32.9089 0.2508 'International Tables Vol C 4.2.6.8 and 6.1.1.4'

loop_
_geom_angle_atom_site_label_1
_geom_angle_atom_site_label_2
_geom_angle_atom_site_label_3
_geom_angle
_geom_angle_publ_flag
C2 N1 C9 118.64(14) yes
C2 N1 C18 121.82(15) yes
C9 N1 C18 119.33(14) yes
N1 C2 C3 113.15(15) yes
N1 C2 O10 123.21(16) yes
C3 C2 O10 123.64(16) yes
C2 C3 C4 108.93(14) yes
C2 C3 C11 111.38(15) yes
C4 C3 C11 112.96(14) yes
C2 C3 H3 107.8 no
C4 C3 H3 107.8 no
C11 C3 H3 107.8 no
C3 C4 C5 112.24(14) yes
C3 C4 C8 110.09(13) yes
C5 C4 C8 104.13(14) yes
C3 C4 O12 107.80(14) yes
C5 C4 O12 113.44(14) yes
C8 C4 O12 109.06(14) yes
C4 C5 C6 104.30(14) yes
C4 C5 H51 110.8 no
C6 C5 H51 110.7 no
C4 C5 H52 110.8 no
C6 C5 H52 110.7 no
H51 C5 H52 109.5 no
C5 C6 C7 102.53(15) yes
C5 C6 H61 111.1 no
C7 C6 H61 111.2 no
C5 C6 H62 111.2 no
C7 C6 H62 111.2 no
H61 C6 H62 109.5 no
C6 C7 C8 105.28(15) yes
C6 C7 H71 110.5 no
C8 C7 H71 110.5 no
C6 C7 H72 110.6 no
C8 C7 H72 110.5 no
H71 C7 H72 109.4 no
C7 C8 C4 105.24(13) yes
C7 C8 C9 109.80(14) yes
C4 C8 C9 110.86(14) yes
C7 C8 C13 110.17(15) yes
C4 C8 C13 107.18(14) yes
C9 C8 C13 113.27(14) yes
C8 C9 N1 112.23(14) yes
C8 C9 H91 108.8 no
N1 C9 H91 108.7 no
C8 C9 H92 108.8 no
N1 C9 H92 108.7 no
H91 C9 H92 109.5 no
C3 C11 H111 109.5 no
C3 C11 H112 109.4 no
H111 C11 H112 109.4 no
C3 C11 H113 109.5 no
H111 C11 H113 109.5 no
H112 C11 H113 109.5 no
C4 O12 H12 114.0(19) no
C8 C13 O14 123.30(17) yes
C8 C13 O15 113.84(15) yes
O14 C13 O15 122.86(18) yes
C13 O15 C16 115.58(15) yes
O15 C16 C17 108.02(17) yes
O15 C16 H161 109.9 no
C17 C16 H161 109.8 no
O15 C16 H162 109.8 no
C17 C16 H162 109.8 no
H161 C16 H162 109.4 no
C16 C17 H171 109.5 no
C16 C17 H172 109.5 no
H171 C17 H172 109.5 no
C16 C17 H173 109.4 no
H171 C17 H173 109.4 no
H172 C17 H173 109.5 no
N1 C18 C19 119.94(16) yes
N1 C18 C23 120.70(16) yes
C19 C18 C23 119.36(16) yes
C18 C19 C20 120.26(17) yes
C18 C19 H19 119.9 no
C20 C19 H19 119.9 no
C19 C20 C21 119.91(16) yes
C19 C20 H20 120.0 no
C21 C20 H20 120.1 no
C20 C21 C22 120.01(16) yes
C20 C21 O24 115.94(16) yes
C22 C21 O24 124.05(17) yes
C21 C22 C23 119.56(17) yes
C21 C22 H22 120.2 no
C23 C22 H22 120.2 no
C22 C23 C18 120.90(17) yes
C22 C23 H23 119.6 no
C18 C23 H23 119.5 no
C21 O24 C25 116.70(14) yes
O24 C25 H251 109.5 no
O24 C25 H252 109.4 no
H251 C25 H252 109.5 no
O24 C25 H253 109.4 no
H251 C25 H253 109.5 no
H252 C25 H253 109.5 no

loop_
_geom_bond_atom_site_label_1
_geom_bond_atom_site_label_2
_geom_bond_distance
_geom_bond_publ_flag
N1 C2 1.367(2) yes
N1 C9 1.470(2) yes
N1 C18 1.431(2) yes
C2 C3 1.522(2) yes
C2 O10 1.220(2) yes
C3 C4 1.550(2) yes
C3 C11 1.526(2) yes
C3 H3 1.000 no
C4 C5 1.533(2) yes
C4 C8 1.586(2) yes
C4 O12 1.427(2) yes
C5 C6 1.524(3) yes
C5 H51 1.000 no
C5 H52 1.000 no
C6 C7 1.530(3) yes
C6 H61 1.000 no
C6 H62 1.000 no
C7 C8 1.554(2) yes
C7 H71 1.001 no
C7 H72 1.000 no
C8 C9 1.534(2) yes
C8 C13 1.528(3) yes
C9 H91 1.000 no
C9 H92 0.999 no
C11 H111 1.000 no
C11 H112 1.000 no
C11 H113 0.999 no
O12 H12 0.846(9) no
C13 O14 1.213(2) yes
C13 O15 1.332(2) yes
O15 C16 1.459(2) yes
C16 C17 1.483(3) yes
C16 H161 1.000 no
C16 H162 1.000 no
C17 H171 1.000 no
C17 H172 0.999 no
C17 H173 1.000 no
C18 C19 1.396(2) yes
C18 C23 1.379(3) yes
C19 C20 1.388(2) yes
C19 H19 0.950 no
C20 C21 1.392(3) yes
C20 H20 0.950 no
C21 C22 1.389(3) yes
C21 O24 1.369(2) yes
C22 C23 1.392(3) yes
C22 H22 0.950 no
C23 H23 0.950 no
O24 C25 1.423(2) yes
C25 H251 0.999 no
C25 H252 1.000 no
C25 H253 1.000 no
